data_7223994
loop_
_publ_author_name
'Wadhwa, Natasha R.'
'Hughes, Neil C.'
'Hachem, Jaafar A.'
'Mezei, Gellert'

_publ_section_title
;
 Metal-templated synthesis of intertwined, functionalized strands as
 precursors to molecularly woven materials
;
_journal_name_full 'RSC Adv.'
_journal_paper_doi 10.1039/C5RA25584H
_journal_year 2016
_chemical_formula_sum 'C52 H44 Cu F6 N8 O12 P'
_chemical_formula_weight 1181.46
_chemical_name_systematic
; 
 ? 
;
_space_group_IT_number 14
_symmetry_cell_setting monoclinic
_symmetry_space_group_name_Hall '-P 2yn'
_symmetry_space_group_name_H-M 'P 1 21/n 1'
_atom_sites_solution_hydrogens geom
_atom_sites_solution_primary direct
_atom_sites_solution_secondary difmap
_audit_creation_method SHELXL-97
_audit_update_record
;
2015-11-30 deposited with the CCDC.
2016-01-20 downloaded from the CCDC.
;
_cell_angle_alpha 90.00
_cell_angle_beta 102.0210(10)
_cell_angle_gamma 90.00
_cell_formula_units_Z 4
_cell_length_a 15.2157(2)
_cell_length_b 14.5593(2)
_cell_length_c 22.9542(3)
_cell_measurement_reflns_used 9952
_cell_measurement_temperature 100(2)
_cell_measurement_theta_max 26.80
_cell_measurement_theta_min 2.29
_cell_volume 4973.53(12)
_computing_cell_refinement 'Bruker SAINT'
_computing_data_collection 'Bruker APEX2'
_computing_data_reduction 'Bruker SAINT'
_computing_molecular_graphics 'Bruker SHELXTL'
_computing_publication_material 'Bruker SHELXTL'
_computing_structure_refinement 'SHELXL-97 (Sheldrick, 2008)'
_computing_structure_solution 'SHELXS-97 (Sheldrick, 2008)'
_diffrn_ambient_temperature 100(2)
_diffrn_measured_fraction_theta_full 1.000
_diffrn_measured_fraction_theta_max 1.000
_diffrn_measurement_device_type 'Bruker APEX-II CCD'
_diffrn_measurement_method '\f and \w scans'
_diffrn_radiation_monochromator graphite
_diffrn_radiation_source 'fine-focus sealed tube'
_diffrn_radiation_type MoK\a
_diffrn_radiation_wavelength 0.71073
_diffrn_reflns_av_R_equivalents 0.0688
_diffrn_reflns_av_sigmaI/netI 0.0428
_diffrn_reflns_limit_h_max 20
_diffrn_reflns_limit_h_min -20
_diffrn_reflns_limit_k_max 19
_diffrn_reflns_limit_k_min -19
_diffrn_reflns_limit_l_max 30
_diffrn_reflns_limit_l_min -24
_diffrn_reflns_number 94617
_diffrn_reflns_theta_full 27.88
_diffrn_reflns_theta_max 27.88
_diffrn_reflns_theta_min 1.48
_exptl_absorpt_coefficient_mu 0.569
_exptl_absorpt_correction_T_max 0.9145
_exptl_absorpt_correction_T_min 0.8258
_exptl_absorpt_correction_type multi-scan
_exptl_absorpt_process_details sadabs
_exptl_crystal_colour red
_exptl_crystal_density_diffrn 1.578
_exptl_crystal_density_method 'not measured'
_exptl_crystal_description block
_exptl_crystal_F_000 2424
_exptl_crystal_recrystallization_method 'Re-crystallisation from solvent: diethyl ether, acetone'
_exptl_crystal_size_max 0.35
_exptl_crystal_size_mid 0.23
_exptl_crystal_size_min 0.16
_refine_diff_density_max 0.458
_refine_diff_density_min -0.508
_refine_diff_density_rms 0.070
_refine_ls_extinction_method none
_refine_ls_goodness_of_fit_ref 1.027
_refine_ls_hydrogen_treatment constr
_refine_ls_matrix_type full
_refine_ls_number_parameters 721
_refine_ls_number_reflns 11859
_refine_ls_number_restraints 0
_refine_ls_restrained_S_all 1.027
_refine_ls_R_factor_all 0.0673
_refine_ls_R_factor_gt 0.0408
_refine_ls_shift/su_max 0.000
_refine_ls_shift/su_mean 0.000
_refine_ls_structure_factor_coef Fsqd
_refine_ls_weighting_details 'calc w=1/[\s^2^(Fo^2^)+(0.0460P)^2^+3.5072P] where P=(Fo^2^+2Fc^2^)/3'
_refine_ls_weighting_scheme calc
_refine_ls_wR_factor_gt 0.0928
_refine_ls_wR_factor_ref 0.1054
_reflns_number_gt 8664
_reflns_number_total 11859
_reflns_threshold_expression >2sigma(I)
_cod_data_source_file c5ra25584h2.cif
_cod_data_source_block 6
_cod_depositor_comments
;
The following automatic conversions were performed:

'_symmetry_cell_setting' value 'Monoclinic' changed to 'monoclinic'
according to
/usr/data/users/saulius/crontab/automatic-downloads/rss-feeds/RSC/lib/dictionaries/cif_core.dic
dictionary named 'cif_core.dic' version 2.4.2 from 2011-04-26.

Automatic conversion script
Id: cif_fix_values 4268 2015-11-12 08:31:59Z antanas 
;
_cod_original_cell_volume 4973.53(11)
_cod_original_sg_symbol_H-M 'P2(1)/n  '
_cod_database_code 7223994
_shelxl_version_number 2014/6

loop_
_symmetry_equiv_pos_as_xyz
'x, y, z'
'-x+1/2, y+1/2, -z+1/2'
'-x, -y, -z'
'x-1/2, -y-1/2, z-1/2'

loop_
_atom_site_label
_atom_site_type_symbol
_atom_site_fract_x
_atom_site_fract_y
_atom_site_fract_z
_atom_site_U_iso_or_equiv
_atom_site_adp_type
_atom_site_occupancy
_atom_site_symmetry_multiplicity
_atom_site_calc_flag
_atom_site_refinement_flags
Cu1 Cu 0.266993(17) 0.252757(17) 0.010445(11) 0.01617(7) Uani 1 1 d .
P1 P 0.27547(4) 0.66930(4) 0.11339(3) 0.02448(14) Uani 1 1 d .
F1 F 0.24988(10) 0.58559(9) 0.06813(7) 0.0345(3) Uani 1 1 d .
F2 F 0.17117(10) 0.68827(13) 0.10890(8) 0.0562(5) Uani 1 1 d .
F3 F 0.30113(10) 0.75302(11) 0.15884(7) 0.0425(4) Uani 1 1 d .
F4 F 0.37940(10) 0.64875(12) 0.11817(9) 0.0565(5) Uani 1 1 d .
F5 F 0.27441(13) 0.60270(13) 0.16793(7) 0.0579(5) Uani 1 1 d .
F6 F 0.27564(16) 0.73653(12) 0.05937(8) 0.0684(6) Uani 1 1 d .
O1 O 0.02497(10) -0.08819(10) -0.09858(7) 0.0216(3) Uani 1 1 d .
O2 O 0.03213(12) 0.07190(12) -0.15026(7) 0.0320(4) Uani 1 1 d .
O3 O -0.01870(10) 0.16712(10) -0.09215(8) 0.0267(4) Uani 1 1 d .
O4 O 0.38176(11) 0.54852(11) -0.17711(7) 0.0258(4) Uani 1 1 d .
O5 O 0.33251(13) 0.70437(12) -0.12942(8) 0.0348(4) Uani 1 1 d .
O6 O 0.42829(13) 0.71899(11) -0.04527(8) 0.0354(4) Uani 1 1 d .
O7 O 0.52452(11) -0.08809(11) 0.14516(7) 0.0274(4) Uani 1 1 d .
O8 O 0.60785(11) 0.07496(12) 0.15141(8) 0.0342(4) Uani 1 1 d .
O9 O 0.49536(13) 0.16294(14) 0.15533(10) 0.0506(6) Uani 1 1 d .
O10 O 0.00451(10) 0.49005(11) 0.16132(7) 0.0230(3) Uani 1 1 d .
O11 O -0.16346(10) 0.49218(11) 0.08992(8) 0.0275(4) Uani 1 1 d .
O12 O -0.17672(10) 0.34900(11) 0.06346(8) 0.0291(4) Uani 1 1 d .
N1 N 0.24921(11) 0.19074(11) 0.08804(8) 0.0157(4) Uani 1 1 d .
N2 N 0.34992(11) 0.33696(11) 0.06507(8) 0.0164(4) Uani 1 1 d .
N3 N 0.16104(11) 0.30278(11) -0.05156(8) 0.0157(3) Uani 1 1 d .
N4 N 0.28087(11) 0.16425(12) -0.05566(8) 0.0164(4) Uani 1 1 d .
N5 N 0.02448(12) 0.09894(12) -0.10100(8) 0.0210(4) Uani 1 1 d .
N6 N 0.38096(13) 0.67265(12) -0.08457(9) 0.0237(4) Uani 1 1 d .
N7 N 0.52917(13) 0.09724(13) 0.13556(9) 0.0244(4) Uani 1 1 d .
N8 N -0.13356(12) 0.42055(12) 0.07449(8) 0.0200(4) Uani 1 1 d .
C1 C 0.30040(13) 0.23918(14) 0.13777(9) 0.0166(4) Uani 1 1 d .
C2 C 0.35297(14) 0.31375(14) 0.12609(9) 0.0168(4) Uani 1 1 d .
C3 C 0.40855(15) 0.35783(15) 0.17359(10) 0.0231(5) Uani 1 1 d .
H3 H 0.4458 0.4052 0.1662 0.028 Uiso 1 1 calc R
C4 C 0.40931(16) 0.33224(16) 0.23170(10) 0.0250(5) Uani 1 1 d .
H4 H 0.4472 0.3620 0.2630 0.030 Uiso 1 1 calc R
C5 C 0.35352(15) 0.26215(15) 0.24339(10) 0.0229(5) Uani 1 1 d .
H5 H 0.3526 0.2463 0.2825 0.027 Uiso 1 1 calc R
C6 C 0.29959(14) 0.21618(15) 0.19683(10) 0.0193(4) Uani 1 1 d .
H6 H 0.2622 0.1693 0.2048 0.023 Uiso 1 1 calc R
C7 C 0.17062(14) 0.27152(14) -0.10883(9) 0.0175(4) Uani 1 1 d .
C8 C 0.23060(14) 0.19867(14) -0.11091(9) 0.0179(4) Uani 1 1 d .
C9 C 0.24201(15) 0.16649(16) -0.16596(10) 0.0234(5) Uani 1 1 d .
H9 H 0.2823 0.1190 -0.1676 0.028 Uiso 1 1 calc R
C10 C 0.19398(16) 0.20459(17) -0.21823(10) 0.0278(5) Uani 1 1 d .
H10 H 0.2009 0.1818 -0.2548 0.033 Uiso 1 1 calc R
C11 C 0.13541(16) 0.27693(17) -0.21583(10) 0.0273(5) Uani 1 1 d .
H11 H 0.1032 0.3025 -0.2510 0.033 Uiso 1 1 calc R
C12 C 0.12467(15) 0.31112(16) -0.16163(10) 0.0229(5) Uani 1 1 d .
H12 H 0.0866 0.3608 -0.1604 0.027 Uiso 1 1 calc R
C13 C 0.22687(14) 0.10660(14) 0.09492(10) 0.0180(4) Uani 1 1 d .
H13 H 0.2469 0.0786 0.1317 0.022 Uiso 1 1 calc R
C14 C 0.17124(14) 0.05380(14) 0.04697(9) 0.0170(4) Uani 1 1 d .
C15 C 0.11768(13) 0.09857(14) -0.00144(9) 0.0162(4) Uani 1 1 d .
H15 H 0.1123 0.1622 -0.0014 0.019 Uiso 1 1 calc R
C16 C 0.07302(14) 0.04860(14) -0.04916(9) 0.0171(4) Uani 1 1 d .
C17 C 0.07558(14) -0.04820(14) -0.05036(10) 0.0181(4) Uani 1 1 d .
C18 C 0.12613(14) -0.09299(14) -0.00095(10) 0.0198(4) Uani 1 1 d .
H18 H 0.1284 -0.1568 0.0001 0.024 Uiso 1 1 calc R
C19 C 0.17322(14) -0.04221(14) 0.04685(10) 0.0194(4) Uani 1 1 d .
H19 H 0.2069 -0.0729 0.0795 0.023 Uiso 1 1 calc R
C20 C 0.01693(16) -0.18586(15) -0.10117(10) 0.0244(5) Uani 1 1 d .
H20A H -0.0101 -0.2080 -0.0691 0.029 Uiso 1 1 calc R
H20B H 0.0757 -0.2139 -0.0972 0.029 Uiso 1 1 calc R
C21 C -0.04089(16) -0.20972(17) -0.15987(11) 0.0283(5) Uani 1 1 d .
H21 H -0.0558 -0.2713 -0.1667 0.034 Uiso 1 1 calc R
C22 C -0.07268(16) -0.15160(18) -0.20285(11) 0.0301(5) Uani 1 1 d .
H22A H -0.0594 -0.0894 -0.1979 0.036 Uiso 1 1 calc R
H22B H -0.1084 -0.1727 -0.2382 0.036 Uiso 1 1 calc R
C23 C 0.37718(13) 0.41743(14) 0.05275(10) 0.0172(4) Uani 1 1 d .
H23 H 0.3961 0.4582 0.0840 0.021 Uiso 1 1 calc R
C24 C 0.37995(13) 0.44792(14) -0.00733(9) 0.0170(4) Uani 1 1 d .
C25 C 0.38287(13) 0.54174(14) -0.01863(10) 0.0172(4) Uani 1 1 d .
H25 H 0.3857 0.5836 0.0123 0.021 Uiso 1 1 calc R
C26 C 0.38156(14) 0.57274(14) -0.07548(10) 0.0185(4) Uani 1 1 d .
C27 C 0.38028(14) 0.51240(15) -0.12313(10) 0.0201(4) Uani 1 1 d .
C29 C 0.38033(14) 0.38693(14) -0.05450(10) 0.0201(4) Uani 1 1 d .
H29 H 0.3801 0.3240 -0.0475 0.024 Uiso 1 1 calc R
C30 C 0.40193(17) 0.48845(18) -0.22305(10) 0.0287(5) Uani 1 1 d .
H30A H 0.4485 0.4455 -0.2050 0.034 Uiso 1 1 calc R
H30B H 0.4253 0.5251 -0.2517 0.034 Uiso 1 1 calc R
C31 C 0.32170(17) 0.43544(18) -0.25518(11) 0.0320(6) Uani 1 1 d .
H31 H 0.2745 0.4255 -0.2359 0.038 Uiso 1 1 calc R
C32 C 0.31517(17) 0.40315(19) -0.30799(13) 0.0380(6) Uani 1 1 d .
H32A H 0.3615 0.4122 -0.3282 0.046 Uiso 1 1 calc R
H32B H 0.2641 0.3707 -0.3261 0.046 Uiso 1 1 calc R
C33 C 0.30697(14) 0.07982(15) -0.05368(10) 0.0191(4) Uani 1 1 d .
H33 H 0.2872 0.0437 -0.0873 0.023 Uiso 1 1 calc R
C34 C 0.36508(14) 0.03714(15) -0.00266(10) 0.0198(4) Uani 1 1 d .
C35 C 0.41824(14) 0.08846(15) 0.04300(10) 0.0195(4) Uani 1 1 d .
H35 H 0.4175 0.1523 0.0418 0.023 Uiso 1 1 calc R
C36 C 0.47150(14) 0.04263(15) 0.08954(10) 0.0199(4) Uani 1 1 d .
C37 C 0.47277(14) -0.05364(15) 0.09486(10) 0.0217(5) Uani 1 1 d .
C38 C 0.42037(15) -0.10399(15) 0.04947(11) 0.0244(5) Uani 1 1 d .
H38 H 0.4197 -0.1678 0.0515 0.029 Uiso 1 1 calc R
C39 C 0.36882(15) -0.05893(15) 0.00093(11) 0.0233(5) Uani 1 1 d .
H39 H 0.3358 -0.0935 -0.0301 0.028 Uiso 1 1 calc R
C40 C 0.51653(17) -0.18460(16) 0.15683(12) 0.0323(6) Uani 1 1 d .
H40A H 0.5427 -0.2206 0.1292 0.039 Uiso 1 1 calc R
H40B H 0.4537 -0.2014 0.1519 0.039 Uiso 1 1 calc R
C41 C 0.56476(18) -0.20289(19) 0.21909(13) 0.0362(6) Uani 1 1 d .
H41 H 0.5660 -0.2636 0.2318 0.043 Uiso 1 1 calc R
C42 C 0.60572(18) -0.1428(2) 0.25812(12) 0.0387(7) Uani 1 1 d .
H42A H 0.6065 -0.0811 0.2478 0.046 Uiso 1 1 calc R
H42B H 0.6339 -0.1620 0.2961 0.046 Uiso 1 1 calc R
C43 C 0.08418(14) 0.33621(13) -0.04673(9) 0.0165(4) Uani 1 1 d .
H43 H 0.0375 0.3351 -0.0801 0.020 Uiso 1 1 calc R
C44 C 0.06641(14) 0.37561(13) 0.00812(9) 0.0160(4) Uani 1 1 d .
C45 C -0.02214(14) 0.38040(13) 0.01597(9) 0.0169(4) Uani 1 1 d .
H45 H -0.0690 0.3581 -0.0133 0.020 Uiso 1 1 calc R
C46 C -0.03950(14) 0.41858(14) 0.06771(10) 0.0173(4) Uani 1 1 d .
C47 C 0.02886(14) 0.45437(14) 0.11269(10) 0.0181(4) Uani 1 1 d .
C48 C 0.11683(14) 0.44905(14) 0.10403(10) 0.0183(4) Uani 1 1 d .
H48 H 0.1639 0.4713 0.1331 0.022 Uiso 1 1 calc R
C49 C 0.13429(14) 0.41103(14) 0.05274(10) 0.0189(4) Uani 1 1 d .
H49 H 0.1933 0.4089 0.0477 0.023 Uiso 1 1 calc R
C50 C 0.07415(15) 0.52589(16) 0.20921(10) 0.0239(5) Uani 1 1 d .
H50A H 0.0469 0.5666 0.2338 0.029 Uiso 1 1 calc R
H50B H 0.1164 0.5616 0.1922 0.029 Uiso 1 1 calc R
C51 C 0.12394(16) 0.45169(16) 0.24739(10) 0.0250(5) Uani 1 1 d .
H51 H 0.0907 0.4054 0.2606 0.030 Uiso 1 1 calc R
C28 C 0.38101(15) 0.41832(15) -0.11090(10) 0.0230(5) Uani 1 1 d .
H28 H 0.3820 0.3764 -0.1413 0.028 Uiso 1 1 calc R
C52 C 0.21216(16) 0.44789(16) 0.26350(11) 0.0274(5) Uani 1 1 d .
H52A H 0.2472 0.4932 0.2510 0.033 Uiso 1 1 calc R
H52B H 0.2394 0.3999 0.2874 0.033 Uiso 1 1 calc R

loop_
_atom_site_aniso_label
_atom_site_aniso_U_11
_atom_site_aniso_U_22
_atom_site_aniso_U_33
_atom_site_aniso_U_23
_atom_site_aniso_U_13
_atom_site_aniso_U_12
Cu1 0.01610(13) 0.01991(12) 0.01232(13) -0.00036(10) 0.00250(10) -0.00130(10)
P1 0.0216(3) 0.0272(3) 0.0263(3) -0.0041(2) 0.0087(3) -0.0019(2)
F1 0.0323(8) 0.0338(8) 0.0416(9) -0.0144(7) 0.0176(7) -0.0097(6)
F2 0.0239(8) 0.0741(12) 0.0665(12) -0.0375(10) -0.0003(8) 0.0090(8)
F3 0.0314(8) 0.0482(9) 0.0483(10) -0.0265(8) 0.0088(7) -0.0035(7)
F4 0.0218(8) 0.0567(10) 0.0958(15) -0.0386(10) 0.0232(9) -0.0089(7)
F5 0.0600(12) 0.0736(12) 0.0324(10) 0.0173(9) -0.0082(8) -0.0349(10)
F6 0.1164(18) 0.0456(10) 0.0393(11) 0.0070(8) 0.0073(11) -0.0361(11)
O1 0.0243(8) 0.0190(7) 0.0195(8) -0.0002(6) 0.0002(7) -0.0024(6)
O2 0.0468(11) 0.0310(9) 0.0160(9) 0.0021(7) 0.0016(8) 0.0009(8)
O3 0.0197(8) 0.0226(8) 0.0369(10) 0.0055(7) 0.0039(7) 0.0030(6)
O4 0.0333(9) 0.0295(8) 0.0177(8) 0.0011(7) 0.0120(7) -0.0049(7)
O5 0.0467(11) 0.0306(9) 0.0268(10) 0.0103(8) 0.0070(9) 0.0061(8)
O6 0.0464(11) 0.0247(8) 0.0351(11) -0.0034(8) 0.0083(9) -0.0098(8)
O7 0.0230(9) 0.0265(8) 0.0310(10) 0.0083(7) 0.0021(7) 0.0023(6)
O8 0.0172(9) 0.0341(9) 0.0472(12) -0.0032(8) -0.0026(8) 0.0035(7)
O9 0.0344(11) 0.0548(12) 0.0539(14) -0.0323(10) -0.0107(10) 0.0177(9)
O10 0.0173(8) 0.0340(9) 0.0181(8) -0.0045(7) 0.0045(6) 0.0008(6)
O11 0.0190(8) 0.0275(8) 0.0377(10) -0.0031(7) 0.0095(7) 0.0045(6)
O12 0.0168(8) 0.0280(8) 0.0434(11) -0.0033(8) 0.0083(8) -0.0047(6)
N1 0.0109(8) 0.0218(9) 0.0151(9) -0.0003(7) 0.0041(7) 0.0001(6)
N2 0.0125(8) 0.0210(8) 0.0165(9) 0.0009(7) 0.0049(7) 0.0002(6)
N3 0.0171(9) 0.0168(8) 0.0135(9) 0.0009(7) 0.0041(7) -0.0014(6)
N4 0.0113(8) 0.0241(9) 0.0148(9) -0.0008(7) 0.0049(7) -0.0018(7)
N5 0.0176(9) 0.0216(9) 0.0217(10) 0.0040(8) -0.0007(8) -0.0036(7)
N6 0.0285(11) 0.0219(9) 0.0235(11) 0.0011(8) 0.0116(9) -0.0027(8)
N7 0.0217(10) 0.0258(10) 0.0248(11) -0.0005(8) 0.0029(8) 0.0035(8)
N8 0.0145(9) 0.0253(9) 0.0202(10) 0.0019(8) 0.0037(8) 0.0007(7)
C1 0.0130(10) 0.0216(10) 0.0150(10) -0.0013(8) 0.0023(8) 0.0016(8)
C2 0.0135(10) 0.0201(10) 0.0171(11) 0.0002(8) 0.0036(8) 0.0016(8)
C3 0.0221(11) 0.0253(11) 0.0207(12) -0.0007(9) 0.0015(9) -0.0061(9)
C4 0.0262(12) 0.0301(12) 0.0167(12) -0.0030(9) -0.0006(10) -0.0033(9)
C5 0.0255(12) 0.0301(12) 0.0132(11) 0.0021(9) 0.0043(9) 0.0024(9)
C6 0.0179(11) 0.0234(10) 0.0170(11) 0.0020(9) 0.0042(9) 0.0006(8)
C7 0.0158(10) 0.0221(10) 0.0150(11) -0.0006(8) 0.0039(8) -0.0049(8)
C8 0.0141(10) 0.0257(11) 0.0140(11) -0.0022(8) 0.0031(8) -0.0047(8)
C9 0.0191(11) 0.0323(12) 0.0201(12) -0.0060(9) 0.0074(9) -0.0028(9)
C10 0.0263(13) 0.0435(14) 0.0145(11) -0.0067(10) 0.0064(10) -0.0051(10)
C11 0.0249(12) 0.0416(14) 0.0138(11) 0.0038(10) 0.0006(9) -0.0018(10)
C12 0.0206(11) 0.0303(12) 0.0174(11) 0.0025(9) 0.0032(9) 0.0002(9)
C13 0.0167(10) 0.0225(10) 0.0153(11) 0.0032(8) 0.0044(9) -0.0003(8)
C14 0.0143(10) 0.0221(10) 0.0157(11) -0.0003(8) 0.0057(8) -0.0029(8)
C15 0.0140(10) 0.0179(10) 0.0177(11) 0.0019(8) 0.0055(8) -0.0021(7)
C16 0.0149(10) 0.0216(10) 0.0158(11) 0.0040(8) 0.0054(8) -0.0010(8)
C17 0.0154(10) 0.0221(10) 0.0177(11) -0.0015(8) 0.0057(9) -0.0018(8)
C18 0.0186(11) 0.0195(10) 0.0219(12) 0.0023(9) 0.0056(9) -0.0001(8)
C19 0.0171(11) 0.0232(10) 0.0183(11) 0.0066(9) 0.0046(9) 0.0014(8)
C20 0.0281(12) 0.0204(11) 0.0256(13) -0.0006(9) 0.0074(10) -0.0011(9)
C21 0.0275(13) 0.0274(12) 0.0295(14) -0.0076(10) 0.0047(11) -0.0065(10)
C22 0.0232(12) 0.0408(14) 0.0254(13) -0.0080(11) 0.0027(10) -0.0052(10)
C23 0.0126(10) 0.0209(10) 0.0186(11) -0.0012(8) 0.0040(8) -0.0003(8)
C24 0.0105(10) 0.0226(10) 0.0186(11) 0.0000(8) 0.0049(8) -0.0015(8)
C25 0.0115(10) 0.0223(10) 0.0187(11) -0.0030(8) 0.0050(8) -0.0009(8)
C26 0.0143(10) 0.0188(10) 0.0230(12) 0.0022(9) 0.0053(9) -0.0017(8)
C27 0.0160(10) 0.0269(11) 0.0185(11) 0.0011(9) 0.0063(9) -0.0034(8)
C29 0.0199(11) 0.0190(10) 0.0234(12) -0.0002(9) 0.0091(9) -0.0012(8)
C30 0.0309(13) 0.0409(14) 0.0176(12) -0.0040(10) 0.0128(10) -0.0109(11)
C31 0.0279(13) 0.0438(14) 0.0266(14) -0.0008(11) 0.0110(11) -0.0144(11)
C32 0.0186(12) 0.0488(16) 0.0447(17) -0.0158(13) 0.0024(12) 0.0025(11)
C33 0.0149(10) 0.0255(11) 0.0182(11) -0.0040(9) 0.0062(9) -0.0026(8)
C34 0.0145(10) 0.0241(11) 0.0232(12) -0.0006(9) 0.0094(9) 0.0020(8)
C35 0.0148(10) 0.0223(10) 0.0228(12) 0.0002(9) 0.0075(9) 0.0016(8)
C36 0.0137(10) 0.0258(11) 0.0213(12) -0.0027(9) 0.0063(9) 0.0007(8)
C37 0.0149(10) 0.0259(11) 0.0265(12) 0.0046(9) 0.0096(9) 0.0034(8)
C38 0.0203(11) 0.0216(11) 0.0327(14) -0.0005(10) 0.0088(10) 0.0016(8)
C39 0.0174(11) 0.0260(11) 0.0278(13) -0.0069(10) 0.0080(10) 0.0003(8)
C40 0.0309(14) 0.0241(12) 0.0443(16) 0.0101(11) 0.0132(12) 0.0056(10)
C41 0.0341(14) 0.0388(14) 0.0415(16) 0.0184(13) 0.0210(13) 0.0165(11)
C42 0.0332(15) 0.0559(17) 0.0309(15) 0.0137(13) 0.0158(12) 0.0165(13)
C43 0.0163(10) 0.0156(9) 0.0166(11) 0.0024(8) 0.0013(8) -0.0012(7)
C44 0.0162(10) 0.0155(9) 0.0168(11) 0.0032(8) 0.0043(8) 0.0018(7)
C45 0.0159(10) 0.0164(9) 0.0176(11) 0.0014(8) 0.0015(8) 0.0008(8)
C46 0.0131(10) 0.0196(10) 0.0201(11) 0.0037(8) 0.0049(9) 0.0015(8)
C47 0.0185(11) 0.0191(10) 0.0175(11) 0.0015(8) 0.0059(9) 0.0019(8)
C48 0.0146(10) 0.0222(10) 0.0179(11) -0.0012(8) 0.0030(9) -0.0016(8)
C49 0.0132(10) 0.0217(10) 0.0218(12) 0.0020(9) 0.0040(9) 0.0005(8)
C50 0.0230(12) 0.0295(12) 0.0188(12) -0.0071(9) 0.0034(9) 0.0013(9)
C51 0.0288(13) 0.0295(12) 0.0174(12) -0.0004(9) 0.0062(10) -0.0046(9)
C28 0.0254(12) 0.0240(11) 0.0227(12) -0.0053(9) 0.0123(10) -0.0029(9)
C52 0.0300(13) 0.0283(12) 0.0242(13) 0.0013(10) 0.0065(10) 0.0016(10)

loop_
_atom_type_symbol
_atom_type_description
_atom_type_scat_dispersion_real
_atom_type_scat_dispersion_imag
_atom_type_scat_source
C C 0.0033 0.0016 'International Tables Vol C Tables 4.2.6.8 and 6.1.1.4'
H H 0.0000 0.0000 'International Tables Vol C Tables 4.2.6.8 and 6.1.1.4'
N N 0.0061 0.0033 'International Tables Vol C Tables 4.2.6.8 and 6.1.1.4'
O O 0.0106 0.0060 'International Tables Vol C Tables 4.2.6.8 and 6.1.1.4'
F F 0.0171 0.0103 'International Tables Vol C Tables 4.2.6.8 and 6.1.1.4'
P P 0.1023 0.0942 'International Tables Vol C Tables 4.2.6.8 and 6.1.1.4'
Cu Cu 0.3201 1.2651 'International Tables Vol C Tables 4.2.6.8 and 6.1.1.4'

loop_
_geom_angle_atom_site_label_1
_geom_angle_atom_site_label_2
_geom_angle_atom_site_label_3
_geom_angle
N2 Cu1 N4 134.83(7)
N2 Cu1 N3 121.29(7)
N4 Cu1 N3 84.03(7)
N2 Cu1 N1 84.62(7)
N4 Cu1 N1 114.77(7)
N3 Cu1 N1 121.95(7)
F6 P1 F5 179.24(13)
F6 P1 F4 90.37(12)
F5 P1 F4 90.23(11)
F6 P1 F2 90.36(12)
F5 P1 F2 89.05(11)
F4 P1 F2 179.11(11)
F6 P1 F1 90.13(9)
F5 P1 F1 90.33(9)
F4 P1 F1 90.32(8)
F2 P1 F1 89.17(8)
F6 P1 F3 89.99(10)
F5 P1 F3 89.56(10)
F4 P1 F3 89.67(8)
F2 P1 F3 90.84(8)
F1 P1 F3 179.88(10)
C17 O1 C20 119.73(17)
C27 O4 C30 118.58(18)
C37 O7 C40 117.66(19)
C47 O10 C50 118.70(17)
C13 N1 C1 119.03(18)
C13 N1 Cu1 127.33(15)
C1 N1 Cu1 109.04(12)
C23 N2 C2 118.75(18)
C23 N2 Cu1 127.34(15)
C2 N2 Cu1 110.84(13)
C43 N3 C7 117.84(18)
C43 N3 Cu1 131.99(15)
C7 N3 Cu1 108.06(13)
C33 N4 C8 118.01(18)
C33 N4 Cu1 131.01(15)
C8 N4 Cu1 108.69(13)
O2 N5 O3 124.62(19)
O2 N5 C16 117.49(18)
O3 N5 C16 117.85(18)
O5 N6 O6 124.53(19)
O5 N6 C26 118.52(19)
O6 N6 C26 116.93(19)
O9 N7 O8 124.2(2)
O9 N7 C36 117.42(19)
O8 N7 C36 118.39(18)
O11 N8 O12 124.68(18)
O11 N8 C46 118.51(17)
O12 N8 C46 116.81(17)
C6 C1 C2 119.31(19)
C6 C1 N1 122.91(18)
C2 C1 N1 117.78(18)
C3 C2 C1 118.9(2)
C3 C2 N2 123.28(19)
C1 C2 N2 117.68(18)
C4 C3 C2 120.9(2)
C3 C4 C5 120.1(2)
C6 C5 C4 119.8(2)
C5 C6 C1 120.7(2)
C12 C7 C8 119.6(2)
C12 C7 N3 122.74(19)
C8 C7 N3 117.60(18)
C9 C8 C7 119.3(2)
C9 C8 N4 122.9(2)
C7 C8 N4 117.75(18)
C10 C9 C8 120.6(2)
C9 C10 C11 119.8(2)
C12 C11 C10 120.4(2)
C11 C12 C7 120.2(2)
N1 C13 C14 122.28(19)
C15 C14 C19 118.34(19)
C15 C14 C13 120.36(19)
C19 C14 C13 121.24(19)
C16 C15 C14 119.89(19)
C15 C16 C17 122.3(2)
C15 C16 N5 117.84(18)
C17 C16 N5 119.80(19)
O1 C17 C18 126.38(19)
O1 C17 C16 115.86(19)
C18 C17 C16 117.7(2)
C19 C18 C17 119.98(19)
C18 C19 C14 121.7(2)
O1 C20 C21 107.43(19)
C22 C21 C20 125.8(2)
N2 C23 C24 123.81(19)
C25 C24 C29 118.17(19)
C25 C24 C23 118.90(19)
C29 C24 C23 122.93(19)
C26 C25 C24 120.2(2)
C25 C26 C27 122.00(19)
C25 C26 N6 117.23(19)
C27 C26 N6 120.77(19)
O4 C27 C28 124.4(2)
O4 C27 C26 118.18(19)
C28 C27 C26 117.4(2)
C28 C29 C24 121.3(2)
O4 C30 C31 113.2(2)
C32 C31 C30 123.1(2)
N4 C33 C34 124.6(2)
C35 C34 C39 118.6(2)
C35 C34 C33 122.4(2)
C39 C34 C33 119.0(2)
C36 C35 C34 118.6(2)
C35 C36 C37 123.2(2)
C35 C36 N7 117.84(19)
C37 C36 N7 119.0(2)
O7 C37 C38 126.1(2)
O7 C37 C36 116.0(2)
C38 C37 C36 117.9(2)
C37 C38 C39 119.7(2)
C38 C39 C34 121.9(2)
O7 C40 C41 108.0(2)
C42 C41 C40 127.3(2)
N3 C43 C44 123.76(19)
C49 C44 C45 118.27(19)
C49 C44 C43 122.52(19)
C45 C44 C43 119.19(19)
C46 C45 C44 119.4(2)
C45 C46 C47 122.33(19)
C45 C46 N8 117.50(19)
C47 C46 N8 120.18(18)
O10 C47 C48 125.10(19)
O10 C47 C46 117.49(18)
C48 C47 C46 117.40(19)
C49 C48 C47 120.4(2)
C48 C49 C44 122.15(19)
O10 C50 C51 112.60(18)
C52 C51 C50 123.9(2)
C29 C28 C27 120.9(2)

loop_
_geom_bond_atom_site_label_1
_geom_bond_atom_site_label_2
_geom_bond_distance
Cu1 N2 2.0021(17)
Cu1 N4 2.0349(17)
Cu1 N3 2.0493(17)
Cu1 N1 2.0643(17)
P1 F6 1.5802(18)
P1 F5 1.5862(17)
P1 F4 1.5906(16)
P1 F2 1.5928(16)
P1 F1 1.5963(14)
P1 F3 1.5990(15)
O1 C17 1.342(3)
O1 C20 1.427(3)
O2 N5 1.226(2)
O3 N5 1.230(2)
O4 C27 1.351(3)
O4 C30 1.451(3)
O5 N6 1.225(3)
O6 N6 1.232(2)
O7 C37 1.351(3)
O7 C40 1.440(3)
O8 N7 1.220(2)
O9 N7 1.218(2)
O10 C47 1.351(3)
O10 C50 1.455(3)
O11 N8 1.219(2)
O12 N8 1.229(2)
N1 C13 1.290(3)
N1 C1 1.427(3)
N2 C23 1.294(3)
N2 C2 1.432(3)
N3 C43 1.293(3)
N3 C7 1.427(3)
N4 C33 1.290(3)
N4 C8 1.429(3)
N5 C16 1.460(3)
N6 C26 1.469(3)
N7 C36 1.460(3)
N8 C46 1.472(3)
C1 C6 1.399(3)
C1 C2 1.407(3)
C2 C3 1.390(3)
C3 C4 1.383(3)
C4 C5 1.389(3)
C5 C6 1.378(3)
C7 C12 1.392(3)
C7 C8 1.406(3)
C8 C9 1.392(3)
C9 C10 1.384(3)
C10 C11 1.388(3)
C11 C12 1.381(3)
C13 C14 1.460(3)
C14 C15 1.395(3)
C14 C19 1.398(3)
C15 C16 1.371(3)
C16 C17 1.410(3)
C17 C18 1.393(3)
C18 C19 1.391(3)
C20 C21 1.489(3)
C21 C22 1.313(3)
C23 C24 1.458(3)
C24 C25 1.393(3)
C24 C29 1.401(3)
C25 C26 1.377(3)
C26 C27 1.400(3)
C27 C28 1.398(3)
C29 C28 1.375(3)
C30 C31 1.502(3)
C31 C32 1.285(4)
C33 C34 1.452(3)
C34 C35 1.399(3)
C34 C39 1.402(3)
C35 C36 1.372(3)
C36 C37 1.407(3)
C37 C38 1.383(3)
C38 C39 1.387(3)
C40 C41 1.488(4)
C41 C42 1.313(4)
C43 C44 1.459(3)
C44 C49 1.393(3)
C44 C45 1.398(3)
C45 C46 1.386(3)
C46 C47 1.404(3)
C47 C48 1.396(3)
C48 C49 1.376(3)
C50 C51 1.494(3)
C51 C52 1.317(3)
